data_2213902
loop_
_publ_author_name
'Pan, Yi-Bing'
'Cao, Rui-Ge'
'Liu, Shu-Xia'

_publ_section_title
;
 Sodium barium hexahydrogenhexamolybdoaluminate(III) decahydrate
;
_journal_coeditor_code MG2022
_journal_issue 6
_journal_name_full 'Acta Crystallographica Section E'
_journal_page_first i140
_journal_page_last i141
_journal_paper_doi 10.1107/S1600536807021733
_journal_volume 63
_journal_year 2007
_chemical_formula_iupac 'Na Ba [Al Mo6 (O H)6 O18], 10H2 O'
_chemical_formula_moiety 'Al H6 Mo6 O24, 10(H2 O), Ba, Na '
_chemical_formula_sum 'Al Ba H26 Mo6 Na O34'
_chemical_formula_weight 1333.16
_chemical_name_systematic
;
Sodium barium hexahydrogenhexamolybdoaluminate(II) decahydrate
;
_space_group_IT_number 15
_symmetry_cell_setting monoclinic
_symmetry_space_group_name_Hall '-C 2yc'
_symmetry_space_group_name_H-M 'C 1 2/c 1'
_atom_sites_solution_hydrogens geom
_atom_sites_solution_primary direct
_atom_sites_solution_secondary difmap
_audit_creation_method SHELXL-97
_cell_angle_alpha 90.00
_cell_angle_beta 96.06(3)
_cell_angle_gamma 90.00
_cell_formula_units_Z 4
_cell_length_a 23.553(5)
_cell_length_b 11.549(2)
_cell_length_c 11.227(2)
_cell_measurement_reflns_used 3398
_cell_measurement_temperature 298(2)
_cell_measurement_theta_max 27.45
_cell_measurement_theta_min 3.15
_cell_volume 3036.8(10)
_computing_cell_refinement RAPID-AUTO
_computing_data_collection 'RAPID-AUTO (Rigaku, 1998)'
_computing_data_reduction RAPID-AUTO
_computing_molecular_graphics 'CrystalStructure (Rigaku/MSC, 2002)'
_computing_publication_material CrystalStructure
_computing_structure_refinement 'SHELXL97 (Sheldrick, 1997)'
_computing_structure_solution 'SHELXS97 (Sheldrick, 1997)'
_diffrn_ambient_temperature 298(2)
_diffrn_detector_area_resol_mean 0.1
_diffrn_measured_fraction_theta_full 0.981
_diffrn_measured_fraction_theta_max 0.981
_diffrn_measurement_device_type 'Rigaku R-AXIS RAPID IP'
_diffrn_measurement_method \w
_diffrn_radiation_monochromator graphite
_diffrn_radiation_source 'fine-focus sealed tube'
_diffrn_radiation_type MoK\a
_diffrn_radiation_wavelength 0.71073
_diffrn_reflns_av_R_equivalents 0.0452
_diffrn_reflns_av_sigmaI/netI 0.1084
_diffrn_reflns_limit_h_max 30
_diffrn_reflns_limit_h_min -30
_diffrn_reflns_limit_k_max 13
_diffrn_reflns_limit_k_min -14
_diffrn_reflns_limit_l_max 14
_diffrn_reflns_limit_l_min -13
_diffrn_reflns_number 14015
_diffrn_reflns_theta_full 27.45
_diffrn_reflns_theta_max 27.45
_diffrn_reflns_theta_min 3.15
_diffrn_standards_number 0
_exptl_absorpt_coefficient_mu 3.835
_exptl_absorpt_correction_T_max 0.632
_exptl_absorpt_correction_T_min 0.588
_exptl_absorpt_correction_type multi-scan
_exptl_absorpt_process_details '(ABSCOR; Higashi, 1995)'
_exptl_crystal_colour colorless
_exptl_crystal_density_diffrn 2.916
_exptl_crystal_density_method 'not measured'
_exptl_crystal_description block
_exptl_crystal_F_000 2520
_exptl_crystal_size_max 0.14
_exptl_crystal_size_mid 0.13
_exptl_crystal_size_min 0.12
_refine_diff_density_max 1.745
_refine_diff_density_min -0.886
_refine_ls_extinction_coef 0.00071(5)
_refine_ls_extinction_expression Fc^*^=kFc[1+0.001xFc^2^\l^3^/sin(2\q)]^-1/4^
_refine_ls_extinction_method SHELXL97
_refine_ls_goodness_of_fit_ref 1.136
_refine_ls_hydrogen_treatment constr
_refine_ls_matrix_type full
_refine_ls_number_parameters 198
_refine_ls_number_reflns 3398
_refine_ls_number_restraints 1
_refine_ls_restrained_S_all 1.135
_refine_ls_R_factor_all 0.0408
_refine_ls_R_factor_gt 0.0367
_refine_ls_shift/su_max 0.001
_refine_ls_shift/su_mean 0.000
_refine_ls_structure_factor_coef Fsqd
_refine_ls_weighting_details 'calc w=1/[\s^2^(Fo^2^)+58.3693P] where P=(Fo^2^+2Fc^2^)/3'
_refine_ls_weighting_scheme calc
_refine_ls_wR_factor_gt 0.0850
_refine_ls_wR_factor_ref 0.0866
_reflns_number_gt 3082
_reflns_number_total 3398
_reflns_threshold_expression I>2\s(I)
_cod_data_source_file mg2022.cif
_cod_data_source_block I
_cod_depositor_comments
;
The following automatic conversions were performed:
'_geom_bond_publ_flag' value 'Y' changed to 'y' according to
'/home/saulius/struct/CIF-dictionaries/cif_core.dic' dictionary named
'cif_core.dic' version 2.4.1 from 2010-06-29 (12
times).

'_geom_angle_publ_flag' value 'Y' changed to 'y' according to
'/home/saulius/struct/CIF-dictionaries/cif_core.dic' dictionary named
'cif_core.dic' version 2.4.1 from 2010-06-29 (8 times).

Automatic conversion script
Id: cif_fix_enum 1527 2010-12-29 10:47:43Z saulius 

The following automatic conversions were performed:

'_geom_bond_publ_flag' value 'Y' changed to 'y' according to
/home/saulius/struct/CIF-dictionaries/cif_core.dic dictionary named
'cif_core.dic' version 2.4.1 from 2010-06-29 (12
times).

'_geom_angle_publ_flag' value 'Y' changed to 'y' according
to /home/saulius/struct/CIF-dictionaries/cif_core.dic dictionary
named 'cif_core.dic' version 2.4.1 from 2010-06-29 (8 times).

Automatic conversion script
Id: cif_fix_values 1715 2011-07-08 13:25:40Z adriana 
;
_cod_original_cell_volume 3037.0(10)
_cod_original_sg_symbol_H-M 'C 2/c'
_cod_database_code 2213902
_cod_database_fobs_code 2213902

loop_
_symmetry_equiv_pos_as_xyz
'x, y, z'
'-x, y, -z+1/2'
'x+1/2, y+1/2, z'
'-x+1/2, y+1/2, -z+1/2'
'-x, -y, -z'
'x, -y, z-1/2'
'-x+1/2, -y+1/2, -z'
'x+1/2, -y+1/2, z-1/2'

loop_
_atom_site_type_symbol
_atom_site_label
_atom_site_fract_x
_atom_site_fract_y
_atom_site_fract_z
_atom_site_U_iso_or_equiv
_atom_site_adp_type
_atom_site_calc_flag
_atom_site_refinement_flags
_atom_site_occupancy
Na Na1 1.0000 0.9662(3) 0.2500 0.0329(8) Uani d S 1
Ba Ba1 1.0000 1.34833(5) 0.2500 0.03697(17) Uani d S 1
Al Al1 0.7500 0.7500 0.0000 0.0127(4) Uani d S 1
Mo Mo1 0.68087(2) 0.64987(4) 0.21880(4) 0.01786(13) Uani d . 1
Mo Mo2 0.82196(2) 0.65332(4) 0.24945(4) 0.01757(13) Uani d . 1
Mo Mo3 0.89199(2) 0.75668(4) 0.03117(4) 0.01799(13) Uani d . 1
O O1 0.80998(16) 0.7003(3) -0.0888(3) 0.0152(7) Uani d . 1
H H1 0.8085 0.6347 -0.1234 0.018 Uiso d R 1
O O2 0.74858(16) 0.8830(3) -0.0989(3) 0.0152(7) Uani d . 1
H H2 0.7397 0.9438 -0.0625 0.018 Uiso d R 1
O O3 0.69050(16) 0.6967(3) -0.1138(3) 0.0145(7) Uani d . 1
H H3 0.6866 0.6275 -0.1390 0.017 Uiso d R 1
O O4 0.63246(17) 0.6160(3) 0.0727(4) 0.0211(8) Uani d . 1
O O5 0.6829(2) 0.5136(4) 0.2771(4) 0.0334(11) Uani d . 1
O O6 0.6337(2) 0.7256(5) 0.2950(5) 0.0387(12) Uani d . 1
O O7 0.75046(18) 0.7129(4) 0.3002(4) 0.0212(8) Uani d . 1
O O8 0.8208(2) 0.5166(4) 0.3063(4) 0.0291(10) Uani d . 1
O O9 0.8659(2) 0.7318(4) 0.3498(4) 0.0297(10) Uani d . 1
O O10 0.87202(17) 0.6260(4) 0.1263(4) 0.0222(9) Uani d . 1
O O11 0.9360(2) 0.8310(4) 0.1342(5) 0.0352(11) Uani d . 1
O O12 0.9360(2) 0.6859(4) -0.0567(4) 0.0330(11) Uani d . 1
O O1W 0.9655(2) 1.1348(4) 0.1305(5) 0.0362(11) Uani d . 1
H H4 0.9347 1.1171 0.1594 0.043 Uiso d R 1
H H5 0.9610 1.1098 0.0590 0.043 Uiso d R 1
O O2W 1.0293(2) 1.5533(5) 0.1446(5) 0.0477(14) Uani d D 1
H H6 1.0489 1.6094 0.1761 0.057 Uiso d RD 1
H H7 1.0451 1.5757 0.0840 0.057 Uiso d R 1
O O3W 1.0854(2) 1.4145(4) 0.4297(5) 0.0425(13) Uani d . 1
H H8 1.1138 1.3812 0.4686 0.051 Uiso d R 1
H H9 1.1008 1.4746 0.4035 0.051 Uiso d R 1
O O4W 1.0631(2) 0.9301(4) 0.1059(4) 0.0313(10) Uani d . 1
H H10 1.0912 0.8857 0.1271 0.038 Uiso d R 1
H H11 1.0854 0.9879 0.1053 0.038 Uiso d R 1
O O5W 0.2619(3) 0.8988(4) 0.0431(5) 0.060(2) Uani d . 1
H H12 0.2736 0.8467 0.0933 0.072 Uiso d R 1
H H13 0.2675 0.8780 -0.0274 0.072 Uiso d R 1

loop_
_atom_site_aniso_label
_atom_site_aniso_U_11
_atom_site_aniso_U_22
_atom_site_aniso_U_33
_atom_site_aniso_U_12
_atom_site_aniso_U_13
_atom_site_aniso_U_23
Na1 0.036(2) 0.029(2) 0.033(2) 0.000 0.0042(16) 0.000
Ba1 0.0672(4) 0.0237(3) 0.0226(3) 0.000 0.0167(3) 0.000
Al1 0.0147(11) 0.0110(11) 0.0128(10) 0.0000(8) 0.0035(8) 0.0006(8)
Mo1 0.0216(3) 0.0166(3) 0.0166(2) -0.00318(18) 0.00774(17) 0.00191(17)
Mo2 0.0207(3) 0.0155(2) 0.0161(2) -0.00083(18) 0.00007(17) 0.00394(17)
Mo3 0.0129(2) 0.0190(3) 0.0224(2) -0.00064(18) 0.00339(17) 0.00123(18)
O1 0.0180(19) 0.0101(18) 0.0186(19) -0.0006(14) 0.0072(14) -0.0036(14)
O2 0.0182(19) 0.0124(18) 0.0156(18) 0.0016(14) 0.0040(14) -0.0001(14)
O3 0.0167(19) 0.0115(18) 0.0158(18) -0.0017(14) 0.0033(14) -0.0014(14)
O4 0.017(2) 0.018(2) 0.028(2) -0.0062(15) 0.0019(16) 0.0003(16)
O5 0.044(3) 0.027(2) 0.028(2) -0.010(2) 0.000(2) 0.0108(19)
O6 0.040(3) 0.047(3) 0.033(3) -0.006(2) 0.022(2) -0.007(2)
O7 0.027(2) 0.021(2) 0.0159(19) 0.0004(17) 0.0054(16) -0.0005(15)
O8 0.035(3) 0.020(2) 0.032(2) 0.0015(18) 0.0014(19) 0.0091(18)
O9 0.031(2) 0.030(2) 0.026(2) -0.0054(19) -0.0074(18) 0.0031(18)
O10 0.018(2) 0.019(2) 0.029(2) 0.0041(16) 0.0038(16) 0.0078(16)
O11 0.024(2) 0.036(3) 0.044(3) -0.008(2) -0.003(2) 0.000(2)
O12 0.026(2) 0.034(3) 0.041(3) 0.007(2) 0.013(2) 0.005(2)
O1W 0.033(3) 0.041(3) 0.035(3) 0.002(2) 0.001(2) -0.004(2)
O2W 0.051(4) 0.041(3) 0.053(3) -0.014(3) 0.012(3) 0.005(3)
O3W 0.037(3) 0.027(3) 0.064(4) 0.003(2) 0.007(3) 0.006(2)
O4W 0.027(2) 0.027(2) 0.040(3) -0.0066(19) 0.0018(19) 0.0047(19)
O5W 0.141(7) 0.016(3) 0.025(3) 0.001(3) 0.018(3) -0.0021(19)

loop_
_atom_type_symbol
_atom_type_description
_atom_type_scat_dispersion_real
_atom_type_scat_dispersion_imag
_atom_type_scat_source
H H 0.0000 0.0000 'International Tables Vol C Tables 4.2.6.8 and 6.1.1.4'
O O 0.0106 0.0060 'International Tables Vol C Tables 4.2.6.8 and 6.1.1.4'
Al Al 0.0645 0.0514 'International Tables Vol C Tables 4.2.6.8 and 6.1.1.4'
Mo Mo -1.6832 0.6857 'International Tables Vol C Tables 4.2.6.8 and 6.1.1.4'
Ba Ba -0.3244 2.2819 'International Tables Vol C Tables 4.2.6.8 and 6.1.1.4'
Na Na 0.0362 0.0249 'International Tables Vol C Tables 4.2.6.8 and 6.1.1.4'

loop_
_geom_angle_atom_site_label_1
_geom_angle_atom_site_label_2
_geom_angle_atom_site_label_3
_geom_angle_site_symmetry_1
_geom_angle_site_symmetry_3
_geom_angle
_geom_angle_publ_flag
O4W Na1 O4W 2_755 . 159.5(3) ?
O4W Na1 O11 2_755 . 81.55(18) ?
O4W Na1 O11 . . 85.39(18) ?
O4W Na1 O11 2_755 2_755 85.39(18) ?
O4W Na1 O11 . 2_755 81.55(18) ?
O11 Na1 O11 . 2_755 100.7(3) ?
O4W Na1 O1W 2_755 2_755 87.80(18) ?
O4W Na1 O1W . 2_755 108.72(18) ?
O11 Na1 O1W . 2_755 161.22(19) ?
O11 Na1 O1W 2_755 2_755 93.80(17) ?
O4W Na1 O1W 2_755 . 108.72(18) ?
O4W Na1 O1W . . 87.80(18) ?
O11 Na1 O1W . . 93.80(17) ?
O11 Na1 O1W 2_755 . 161.22(19) ?
O1W Na1 O1W 2_755 . 75.0(3) ?
O2W Ba1 O2W 2_755 . 62.3(2) ?
O2W Ba1 O12 2_755 6_576 67.05(16) ?
O2W Ba1 O12 . 6_576 129.19(16) ?
O2W Ba1 O12 2_755 5_775 129.19(16) ?
O2W Ba1 O12 . 5_775 67.05(16) ?
O12 Ba1 O12 6_576 5_775 163.7(2) ?
O2W Ba1 O3W 2_755 2_755 83.22(16) ?
O2W Ba1 O3W . 2_755 69.57(16) ?
O12 Ba1 O3W 6_576 2_755 101.08(15) ?
O12 Ba1 O3W 5_775 2_755 83.40(15) ?
O2W Ba1 O3W 2_755 . 69.57(16) ?
O2W Ba1 O3W . . 83.22(16) ?
O12 Ba1 O3W 6_576 . 83.40(15) ?
O12 Ba1 O3W 5_775 . 101.08(15) ?
O3W Ba1 O3W 2_755 . 148.3(2) ?
O2W Ba1 O1W 2_755 . 149.35(16) ?
O2W Ba1 O1W . . 127.13(16) ?
O12 Ba1 O1W 6_576 . 95.25(14) ?
O12 Ba1 O1W 5_775 . 70.53(15) ?
O3W Ba1 O1W 2_755 . 75.68(15) ?
O3W Ba1 O1W . . 135.59(14) ?
O2W Ba1 O1W 2_755 2_755 127.13(16) ?
O2W Ba1 O1W . 2_755 149.35(16) ?
O12 Ba1 O1W 6_576 2_755 70.53(15) ?
O12 Ba1 O1W 5_775 2_755 95.25(14) ?
O3W Ba1 O1W 2_755 2_755 135.59(14) ?
O3W Ba1 O1W . 2_755 75.68(15) ?
O1W Ba1 O1W . 2_755 62.4(2) ?
O2 Al1 O2 . 7_665 180.0(2) ?
O2 Al1 O3 . . 84.38(16) y
O2 Al1 O3 7_665 . 95.62(16) ?
O2 Al1 O3 . 7_665 95.62(16) ?
O2 Al1 O3 7_665 7_665 84.38(16) ?
O3 Al1 O3 . 7_665 180.0000(10) ?
O2 Al1 O1 . 7_665 95.42(16) ?
O2 Al1 O1 7_665 7_665 84.58(16) ?
O3 Al1 O1 . 7_665 85.08(16) ?
O3 Al1 O1 7_665 7_665 94.92(16) ?
O2 Al1 O1 . . 84.58(16) ?
O2 Al1 O1 7_665 . 95.42(16) ?
O3 Al1 O1 . . 94.92(16) y
O3 Al1 O1 7_665 . 85.08(16) ?
O1 Al1 O1 7_665 . 180.000(2) ?
O5 Mo1 O6 . . 105.9(3) ?
O5 Mo1 O7 . . 100.3(2) ?
O6 Mo1 O7 . . 97.7(2) ?
O5 Mo1 O4 . . 97.4(2) y
O6 Mo1 O4 . . 99.9(2) ?
O7 Mo1 O4 . . 150.57(17) y
O5 Mo1 O2 . 7_665 94.6(2) ?
O6 Mo1 O2 . 7_665 158.8(2) ?
O7 Mo1 O2 . 7_665 72.97(15) ?
O4 Mo1 O2 . 7_665 82.35(16) ?
O5 Mo1 O1 . 7_665 160.58(19) ?
O6 Mo1 O1 . 7_665 92.4(2) ?
O7 Mo1 O1 . 7_665 83.37(16) ?
O4 Mo1 O1 . 7_665 72.50(15) ?
O2 Mo1 O1 7_665 7_665 68.02(13) ?
O8 Mo2 O9 . . 106.1(2) ?
O8 Mo2 O10 . . 98.7(2) y
O9 Mo2 O10 . . 100.7(2) ?
O8 Mo2 O7 . . 99.7(2) ?
O9 Mo2 O7 . . 95.8(2) ?
O10 Mo2 O7 . . 150.75(17) y
O8 Mo2 O2 . 7_665 93.87(19) ?
O9 Mo2 O2 . 7_665 158.48(18) ?
O10 Mo2 O2 . 7_665 83.78(16) ?
O7 Mo2 O2 . 7_665 72.47(15) ?
O8 Mo2 O3 . 7_665 159.64(18) ?
O9 Mo2 O3 . 7_665 93.65(18) ?
O10 Mo2 O3 . 7_665 72.24(15) ?
O7 Mo2 O3 . 7_665 82.82(15) ?
O2 Mo2 O3 7_665 7_665 67.44(13) ?
O11 Mo3 O12 . . 105.7(2) y
O11 Mo3 O4 . 7_665 98.5(2) ?
O12 Mo3 O4 . 7_665 100.1(2) ?
O11 Mo3 O10 . . 100.6(2) ?
O12 Mo3 O10 . . 98.2(2) ?
O4 Mo3 O10 7_665 . 148.72(17) ?
O11 Mo3 O3 . 7_665 95.0(2) ?
O12 Mo3 O3 . 7_665 158.60(19) ?
O4 Mo3 O3 7_665 7_665 81.63(15) ?
O10 Mo3 O3 . 7_665 72.28(15) ?
O11 Mo3 O1 . . 160.56(19) y
O12 Mo3 O1 . . 92.75(19) ?
O4 Mo3 O1 7_665 . 71.74(15) ?
O10 Mo3 O1 . . 82.29(16) ?
O3 Mo3 O1 7_665 . 67.35(13) ?
Al1 O1 Mo1 . 7_665 103.35(16) ?
Al1 O1 Mo3 . . 103.22(16) ?
Mo1 O1 Mo3 7_665 . 91.67(13) ?
Al1 O2 Mo1 . 7_665 104.04(16) ?
Al1 O2 Mo2 . 7_665 104.59(17) ?
Mo1 O2 Mo2 7_665 7_665 92.94(14) ?
Al1 O3 Mo3 . 7_665 104.35(16) ?
Al1 O3 Mo2 . 7_665 103.58(16) ?
Mo3 O3 Mo2 7_665 7_665 92.10(13) ?
Mo3 O4 Mo1 7_665 . 118.1(2) ?
Mo1 O7 Mo2 . . 116.2(2) ?
Mo3 O10 Mo2 . . 118.0(2) ?
Mo3 O11 Na1 . . 168.5(3) ?
Mo3 O12 Ba1 . 5_775 157.4(3) ?
Na1 O1W Ba1 . . 111.33(19) ?

loop_
_geom_bond_atom_site_label_1
_geom_bond_atom_site_label_2
_geom_bond_site_symmetry_2
_geom_bond_distance
_geom_bond_publ_flag
Na1 O11 . 2.447(5) ?
Na1 O11 2_755 2.447(5) ?
Na1 O1W 2_755 2.453(6) ?
Na1 O1W . 2.453(6) ?
Na1 O4W 2_755 2.347(5) ?
Na1 O4W . 2.347(5) ?
Ba1 O12 6_576 2.798(5) ?
Ba1 O12 5_775 2.798(5) ?
Ba1 O1W . 2.883(5) ?
Ba1 O1W 2_755 2.883(5) ?
Ba1 O2W 2_755 2.766(5) ?
Ba1 O2W . 2.766(5) ?
Ba1 O3W 2_755 2.801(6) ?
Ba1 O3W . 2.801(6) ?
Al1 O1 . 1.902(4) y
Al1 O1 7_665 1.902(4) ?
Al1 O2 . 1.894(4) y
Al1 O2 7_665 1.894(4) ?
Al1 O3 . 1.896(4) y
Al1 O3 7_665 1.896(4) ?
Mo1 O1 7_665 2.289(4) ?
Mo1 O2 7_665 2.278(4) ?
Mo1 O4 . 1.936(4) y
Mo1 O5 . 1.704(4) y
Mo1 O6 . 1.713(5) y
Mo1 O7 . 1.933(4) ?
Mo2 O2 7_665 2.280(4) ?
Mo2 O3 7_665 2.305(4) ?
Mo2 O7 . 1.959(4) y
Mo2 O8 . 1.705(4) y
Mo2 O9 . 1.708(4) y
Mo2 O10 . 1.936(4) ?
Mo3 O1 . 2.328(4) ?
Mo3 O3 7_665 2.303(4) ?
Mo3 O4 7_665 1.927(4) ?
Mo3 O10 . 1.935(4) y
Mo3 O11 . 1.702(5) y
Mo3 O12 . 1.712(5) y
O1 Mo1 7_665 2.289(4) ?
O2 Mo1 7_665 2.278(4) ?
O2 Mo2 7_665 2.280(4) ?
O3 Mo3 7_665 2.303(4) ?
O3 Mo2 7_665 2.305(4) ?
O4 Mo3 7_665 1.927(4) ?
O12 Ba1 5_775 2.798(5) ?

loop_
_geom_hbond_atom_site_label_D
_geom_hbond_atom_site_label_H
_geom_hbond_atom_site_label_A
_geom_hbond_site_symmetry_A
_geom_hbond_distance_DH
_geom_hbond_distance_HA
_geom_hbond_distance_DA
_geom_hbond_angle_DHA
O1 H1 O8 6_565 0.85 1.95 2.790(6) 169.0
O2 H2 O5W 5_675 0.85 1.83 2.615(6) 152.5
O3 H3 O5 6_565 0.85 1.88 2.718(6) 168.5
O1W H4 O6 4_655 0.85 2.14 2.769(7) 130.0
O1W H5 O4W 5_775 0.85 1.93 2.772(7) 168.6
O2W H6 O9 2_765 0.85 2.50 3.211(7) 142.2
O2W H7 O3W 6_585 0.85 2.06 2.895(8) 165.4
O3W H8 O9 5_776 0.85 2.43 3.114(7) 138.6
O3W H9 O10 2_765 0.85 1.90 2.738(7) 167.0
O4W H10 O9 2_755 0.85 2.05 2.848(7) 156.5
O4W H11 O4 3 0.85 1.91 2.747(6) 169.5
O5W H12 O7 2_655 0.85 2.07 2.810(7) 145.2
O5W H13 O7 8_465 0.85 2.20 3.003(6) 157.1
